data_1001382
loop_
_publ_author_name
'Archaimbault, F.'
'Odier, P.'
'Choisnet, J.'

_publ_section_title
;
 Non-stoichiometric compounds with a defect CaFe~2~O~4~ structure:
 The mixed ferrites Ca~1-x/2~Fe~2-x~Sn~x~O~4~ and
 Ca~1-(x+y)/2~Li~y~Fe~2-x~Sn~x~O~4~
;
_journal_coden_ASTM SSIOD3
_journal_name_full 'Solid State Ionics'
_journal_page_first 1357
_journal_page_last 1363
_journal_paper_doi 10.1016/0167-2738(88)90387-6
_journal_volume 28
_journal_year 1988
_chemical_formula_structural 'Ca0.75 Fe1.5 Sn0.5 O4'
_chemical_formula_sum 'Ca0.75 Fe1.5 O4 Sn0.5'
_chemical_name_systematic
;
Calcium iron(III) tin(IV) oxide (.75/1.5/.5/4)
;
_space_group_IT_number 62
_symmetry_cell_setting orthorhombic
_symmetry_Int_Tables_number 62
_symmetry_space_group_name_Hall '-P 2c 2n'
_symmetry_space_group_name_H-M 'P n a m'
_cell_angle_alpha 90
_cell_angle_beta 90
_cell_angle_gamma 90
_cell_formula_units_Z 4
_cell_length_a 9.265
_cell_length_b 10.945
_cell_length_c 3.01
_cell_volume 305.2
_refine_ls_R_factor_all 0.079
_cod_original_formula_sum 'Ca.75 Fe1.5 O4 Sn.5'
_cod_database_code 1001382

loop_
_symmetry_equiv_pos_as_xyz
x,y,z
1/2+x,1/2-y,1/2-z
-x,-y,1/2+z
1/2-x,1/2+y,-z
-x,-y,-z
1/2-x,1/2+y,1/2+z
x,y,1/2-z
1/2+x,1/2-y,z

loop_
_atom_site_label
_atom_site_type_symbol
_atom_site_symmetry_multiplicity
_atom_site_Wyckoff_symbol
_atom_site_fract_x
_atom_site_fract_y
_atom_site_fract_z
_atom_site_occupancy
_atom_site_attached_hydrogens
_atom_site_calc_flag
Ca1 Ca2+ 4 c 0.751(4) 0.650(3) 0.25 0.75 0 d
Fe1 Fe3+ 4 c 0.443(1) 0.610(1) 0.25 0.75 0 d
Sn1 Sn4+ 4 c 0.443(1) 0.610(1) 0.25 0.25 0 d
Fe2 Fe3+ 4 c 0.414(2) 0.102(1) 0.25 0.75 0 d
Sn2 Sn4+ 4 c 0.414(2) 0.102(1) 0.25 0.25 0 d
O1 O2- 4 c 0.208(4) 0.166(4) 0.25 1. 0 d
O2 O2- 4 c 0.127(4) 0.481(4) 0.25 1. 0 d
O3 O2- 4 c 0.528(5) 0.784(3) 0.25 1. 0 d
O4 O2- 4 c 0.419(3) 0.424(3) 0.25 1. 0 d

loop_
_atom_type_symbol
_atom_type_oxidation_number
Ca2+ 2.000
Fe3+ 3.000
Sn4+ 4.000
O2- -2.000
